data_4087654
loop_
_publ_author_name
'Zhang, Guangchao'
'Wang, Shaowu'
'Zhou, Shuangliu'
'Wei, Yun'
'Guo, Liping'
'Zhu, Xiancui'
'Zhang, Lijun'
'Gu, Xiaoxia'
'Mu, Xiaolong'

_publ_section_title
;
 Synthesis and Reactivity of Rare-Earth-Metal Monoalkyl Complexes
 Supported by Bidentate Indolyl Ligands and Their High Performance in
 Isoprene 1,4-cis Polymerization
;
_journal_issue 17
_journal_name_full Organometallics
_journal_page_first 4251
_journal_paper_doi 10.1021/acs.organomet.5b00467
_journal_volume 34
_journal_year 2015
_chemical_formula_sum 'C50 H65 N4 O Si Yb'
_chemical_formula_weight 939.19
_space_group_IT_number 4
_space_group_name_Hall 'P 2yb'
_space_group_name_H-M_alt 'P 1 21 1'
_symmetry_cell_setting monoclinic
_symmetry_space_group_name_H-M 'P 1 21 1'
_atom_sites_solution_hydrogens geom
_atom_sites_solution_primary direct
_atom_sites_solution_secondary difmap
_audit_creation_method SHELXL-97
_cell_angle_alpha 90.00
_cell_angle_beta 102.7250(10)
_cell_angle_gamma 90.00
_cell_formula_units_Z 2
_cell_length_a 12.9165(12)
_cell_length_b 12.8136(12)
_cell_length_c 14.9475(13)
_cell_measurement_reflns_used 9948
_cell_measurement_temperature 293(2)
_cell_measurement_theta_max 27.69
_cell_measurement_theta_min 2.27
_cell_volume 2413.2(4)
_computing_cell_refinement 'Bruker XSCANS'
_computing_data_collection 'Bruker XSCANS'
_computing_data_reduction 'Bruker SHELXTL'
_computing_molecular_graphics 'Bruker SHELXTL'
_computing_publication_material 'Bruker SHELXTL'
_computing_structure_refinement 'SHELXL-97 (Sheldrick, 1997)'
_computing_structure_solution 'SHELXS-97 (Sheldrick, 1990)'
_diffrn_ambient_temperature 293(2)
_diffrn_measured_fraction_theta_full 0.984
_diffrn_measured_fraction_theta_max 0.984
_diffrn_measurement_device_type 'Bruker P4'
_diffrn_measurement_method '\w scans'
_diffrn_radiation_monochromator graphite
_diffrn_radiation_source 'fine-focus sealed tube'
_diffrn_radiation_type MoK\a
_diffrn_radiation_wavelength 0.71073
_diffrn_reflns_av_R_equivalents 0.0285
_diffrn_reflns_av_sigmaI/netI 0.0372
_diffrn_reflns_limit_h_max 14
_diffrn_reflns_limit_h_min -16
_diffrn_reflns_limit_k_max 16
_diffrn_reflns_limit_k_min -15
_diffrn_reflns_limit_l_max 19
_diffrn_reflns_limit_l_min -19
_diffrn_reflns_number 21218
_diffrn_reflns_theta_full 27.85
_diffrn_reflns_theta_max 27.85
_diffrn_reflns_theta_min 1.40
_diffrn_standards_decay_% 0
_diffrn_standards_interval_time 0
_diffrn_standards_number 0
_exptl_absorpt_coefficient_mu 2.000
_exptl_absorpt_correction_T_max 0.7671
_exptl_absorpt_correction_T_min 0.7273
_exptl_absorpt_correction_type multi-scan
_exptl_crystal_colour colorless
_exptl_crystal_density_diffrn 1.293
_exptl_crystal_density_method 'not measured'
_exptl_crystal_description block
_exptl_crystal_F_000 970
_exptl_crystal_size_max 0.17
_exptl_crystal_size_mid 0.15
_exptl_crystal_size_min 0.14
_refine_diff_density_max 0.958
_refine_diff_density_min -0.554
_refine_diff_density_rms 0.054
_refine_ls_abs_structure_details 'Flack H D (1983), Acta Cryst. A39, 876-881'
_refine_ls_abs_structure_Flack 0.492(7)
_refine_ls_extinction_method none
_refine_ls_goodness_of_fit_ref 1.044
_refine_ls_hydrogen_treatment mixed
_refine_ls_matrix_type full
_refine_ls_number_parameters 557
_refine_ls_number_reflns 10099
_refine_ls_number_restraints 46
_refine_ls_restrained_S_all 1.047
_refine_ls_R_factor_all 0.0340
_refine_ls_R_factor_gt 0.0276
_refine_ls_shift/su_max 0.002
_refine_ls_shift/su_mean 0.000
_refine_ls_structure_factor_coef Fsqd
_refine_ls_weighting_details 'calc w=1/[\s^2^(Fo^2^)+(0.0300P)^2^+0.0000P] where P=(Fo^2^+2Fc^2^)/3'
_refine_ls_weighting_scheme calc
_refine_ls_wR_factor_gt 0.0603
_refine_ls_wR_factor_ref 0.0632
_reflns_number_gt 9041
_reflns_number_total 10099
_reflns_threshold_expression >2sigma(I)
_cod_data_source_file om5b00467_si_002.cif
_cod_data_source_block x-Yb
_cod_depositor_comments
;
The following automatic conversions were performed:

data item '_symmetry_cell_setting' value 'Monoclinic' was changed to
'monoclinic' in accordance with the
/home/saulius/struct/COD-crude-data/automatic-downloads/DataCite-retrospective/ACS/depositions/lib/dictionaries/cif_core.dic
dictionary named 'cif_core.dic' version 2.4.2 last updated on
2011-04-26.

Automatic conversion script
Id: cif_fix_values 6909 2019-04-08 15:41:33Z antanas 
;
_cod_original_sg_symbol_H-M P2(1)
_cod_database_code 4087654

loop_
_symmetry_equiv_pos_as_xyz
'x, y, z'
'-x, y+1/2, -z'

loop_
_atom_site_label
_atom_site_type_symbol
_atom_site_fract_x
_atom_site_fract_y
_atom_site_fract_z
_atom_site_U_iso_or_equiv
_atom_site_adp_type
_atom_site_occupancy
_atom_site_symmetry_multiplicity
_atom_site_calc_flag
_atom_site_refinement_flags
_atom_site_disorder_assembly
_atom_site_disorder_group
C1 C 0.3675(3) 0.2097(3) 0.5323(3) 0.0477(8) Uani 1 1 d . . .
C2 C 0.4778(3) 0.2032(3) 0.5404(3) 0.0580(10) Uani 1 1 d . . .
H2A H 0.5071 0.2075 0.4890 0.070 Uiso 1 1 calc R . .
C3 C 0.5412(4) 0.1903(4) 0.6271(3) 0.0675(12) Uani 1 1 d . . .
H3A H 0.6145 0.1883 0.6337 0.081 Uiso 1 1 calc R . .
C4 C 0.4998(4) 0.1803(4) 0.7042(3) 0.0737(13) Uani 1 1 d . . .
H4A H 0.5455 0.1709 0.7610 0.088 Uiso 1 1 calc R . .
C5 C 0.3929(4) 0.1840(4) 0.6984(3) 0.0700(12) Uani 1 1 d . . .
H5A H 0.3659 0.1769 0.7508 0.084 Uiso 1 1 calc R . .
C6 C 0.3239(3) 0.1987(3) 0.6121(3) 0.0542(9) Uani 1 1 d . . .
C7 C 0.2135(3) 0.2017(3) 0.5796(3) 0.0593(10) Uani 1 1 d . . .
H7A H 0.1624 0.1955 0.6145 0.071 Uiso 1 1 calc R . .
C8 C 0.1956(3) 0.2156(3) 0.4870(3) 0.0493(9) Uani 1 1 d . . .
C9 C 0.0953(3) 0.2175(3) 0.4227(3) 0.0545(9) Uani 1 1 d . . .
H9A H 0.0339 0.2080 0.4445 0.065 Uiso 1 1 calc R . .
C10 C -0.0200(3) 0.2170(4) 0.2805(3) 0.0539(10) Uani 1 1 d . . .
C11 C -0.0550(5) 0.1152(5) 0.2571(4) 0.0617(14) Uani 1 1 d . . .
C12 C -0.1590(4) 0.1034(5) 0.2050(4) 0.0812(15) Uani 1 1 d . . .
H12A H -0.1846 0.0369 0.1877 0.097 Uiso 1 1 calc R . .
C13 C -0.2233(4) 0.1884(5) 0.1792(4) 0.0830(16) Uani 1 1 d . . .
H13A H -0.2917 0.1785 0.1444 0.100 Uiso 1 1 calc R . .
C14 C -0.1882(3) 0.2883(6) 0.2041(3) 0.0672(16) Uani 1 1 d . . .
H14A H -0.2331 0.3448 0.1861 0.081 Uiso 1 1 calc R . .
C15 C -0.0849(3) 0.3050(3) 0.2566(3) 0.0579(13) Uani 1 1 d . . .
C16 C 0.0142(4) 0.0210(4) 0.2861(4) 0.0779(14) Uani 1 1 d . . .
H16A H 0.0872 0.0462 0.3068 0.093 Uiso 1 1 calc R . .
C17 C -0.0149(8) -0.0330(6) 0.3651(6) 0.152(4) Uani 1 1 d . . .
H17A H 0.0404 -0.0808 0.3920 0.228 Uiso 1 1 calc R . .
H17B H -0.0801 -0.0706 0.3443 0.228 Uiso 1 1 calc R . .
H17C H -0.0240 0.0176 0.4101 0.228 Uiso 1 1 calc R . .
C18 C 0.0138(6) -0.0548(5) 0.2083(5) 0.121(2) Uani 1 1 d . . .
H18A H 0.0682 -0.1062 0.2274 0.181 Uiso 1 1 calc R . .
H18B H 0.0269 -0.0176 0.1562 0.181 Uiso 1 1 calc R . .
H18C H -0.0541 -0.0886 0.1921 0.181 Uiso 1 1 calc R . .
C19 C -0.0498(4) 0.4130(5) 0.2866(4) 0.0632(15) Uani 1 1 d . . .
H19A H 0.0266 0.4166 0.2894 0.076 Uiso 1 1 calc R . .
C20 C -0.0658(4) 0.4364(4) 0.3841(4) 0.0821(14) Uani 1 1 d . . .
H20A H -0.0325 0.5015 0.4051 0.123 Uiso 1 1 calc R . .
H20B H -0.0346 0.3815 0.4250 0.123 Uiso 1 1 calc R . .
H20C H -0.1404 0.4406 0.3828 0.123 Uiso 1 1 calc R . .
C21 C -0.1016(5) 0.5003(5) 0.2230(4) 0.0931(18) Uani 1 1 d . . .
H21A H -0.0900 0.4884 0.1625 0.140 Uiso 1 1 calc R . .
H21B H -0.0709 0.5660 0.2456 0.140 Uiso 1 1 calc R . .
H21C H -0.1764 0.5014 0.2207 0.140 Uiso 1 1 calc R . .
C22 C 0.2208(3) 0.5134(3) 0.4002(3) 0.0526(9) Uani 1 1 d . . .
C23 C 0.2452(3) 0.4919(4) 0.4937(3) 0.0627(11) Uani 1 1 d . . .
H23A H 0.2698 0.4263 0.5149 0.075 Uiso 1 1 calc R . .
C24 C 0.2326(4) 0.5693(5) 0.5544(4) 0.0771(14) Uani 1 1 d . . .
H24A H 0.2494 0.5557 0.6171 0.093 Uiso 1 1 calc R . .
C25 C 0.1950(4) 0.6675(5) 0.5233(5) 0.0880(18) Uani 1 1 d . . .
H25A H 0.1867 0.7184 0.5655 0.106 Uiso 1 1 calc R . .
C26 C 0.1703(4) 0.6903(4) 0.4325(5) 0.0842(16) Uani 1 1 d . . .
H26A H 0.1445 0.7561 0.4127 0.101 Uiso 1 1 calc R . .
C27 C 0.1838(3) 0.6142(3) 0.3685(3) 0.0611(11) Uani 1 1 d . . .
C28 C 0.1720(3) 0.6117(3) 0.2734(4) 0.0674(12) Uani 1 1 d . . .
H28A H 0.1498 0.6665 0.2329 0.081 Uiso 1 1 calc R . .
C29 C 0.1995(3) 0.5121(3) 0.2509(3) 0.0527(9) Uani 1 1 d . . .
C30 C 0.2008(3) 0.4681(4) 0.1635(3) 0.0586(10) Uani 1 1 d . . .
H30A H 0.1824 0.5102 0.1117 0.070 Uiso 1 1 calc R . .
C31 C 0.2324(4) 0.3404(4) 0.0622(3) 0.0668(12) Uani 1 1 d U . .
C32 C 0.3178(4) 0.3690(6) 0.0255(4) 0.0916(18) Uani 1 1 d . . .
C33 C 0.3182(6) 0.3366(7) -0.0637(4) 0.119(3) Uani 1 1 d . . .
H33A H 0.3757 0.3539 -0.0888 0.142 Uiso 1 1 calc R . .
C34 C 0.2396(7) 0.2821(11) -0.1131(4) 0.127(3) Uani 1 1 d . . .
H34A H 0.2398 0.2658 -0.1737 0.153 Uiso 1 1 calc R . .
C35 C 0.1554(6) 0.2485(6) -0.0748(4) 0.103(3) Uani 1 1 d . . .
H35A H 0.1031 0.2059 -0.1092 0.124 Uiso 1 1 calc R . .
C36 C 0.1485(3) 0.2773(7) 0.0124(2) 0.0707(11) Uani 1 1 d U . .
C37 C 0.4084(5) 0.4358(8) 0.0780(4) 0.119(3) Uani 1 1 d . . .
H37A H 0.4054 0.4354 0.1429 0.143 Uiso 1 1 calc R . .
C38 C 0.5162(6) 0.3913(12) 0.0696(5) 0.196(6) Uani 1 1 d . . .
H38A H 0.5188 0.3181 0.0834 0.293 Uiso 1 1 calc R . .
H38B H 0.5719 0.4266 0.1119 0.293 Uiso 1 1 calc R . .
H38C H 0.5254 0.4015 0.0082 0.293 Uiso 1 1 calc R . .
C39 C 0.3985(6) 0.5484(8) 0.0442(6) 0.146(3) Uani 1 1 d . . .
H39A H 0.3330 0.5774 0.0530 0.220 Uiso 1 1 calc R . .
H39B H 0.3996 0.5502 -0.0198 0.220 Uiso 1 1 calc R . .
H39C H 0.4569 0.5886 0.0783 0.220 Uiso 1 1 calc R . .
C40 C 0.0530(4) 0.2507(4) 0.0493(3) 0.0747(17) Uani 1 1 d . . .
H40A H 0.0750 0.2519 0.1163 0.090 Uiso 1 1 calc R . .
C41 C -0.0336(5) 0.3335(6) 0.0215(5) 0.110(2) Uani 1 1 d . . .
H41A H -0.0079 0.3995 0.0475 0.165 Uiso 1 1 calc R . .
H41B H -0.0951 0.3136 0.0437 0.165 Uiso 1 1 calc R . .
H41C H -0.0523 0.3392 -0.0441 0.165 Uiso 1 1 calc R . .
C42 C 0.0102(7) 0.1414(6) 0.0216(5) 0.125(3) Uani 1 1 d . . .
H42A H 0.0654 0.0910 0.0418 0.187 Uiso 1 1 calc R . .
H42B H -0.0131 0.1378 -0.0439 0.187 Uiso 1 1 calc R . .
H42C H -0.0484 0.1268 0.0496 0.187 Uiso 1 1 calc R . .
C43 C 0.2918(4) 0.1303(4) 0.2145(3) 0.0654(11) Uani 1 1 d . A .
H43A H 0.2209 0.1113 0.1817 0.078 Uiso 1 1 calc R . .
H43B H 0.3255 0.1609 0.1688 0.078 Uiso 1 1 calc R . .
C44 C 0.297(3) -0.108(2) 0.1717(17) 0.106(3) Uani 0.395(10) 1 d PDU A 1
H44A H 0.2617 -0.1504 0.2086 0.159 Uiso 0.395(10) 1 calc PR A 1
H44B H 0.3507 -0.1477 0.1523 0.159 Uiso 0.395(10) 1 calc PR A 1
H44C H 0.2460 -0.0835 0.1188 0.159 Uiso 0.395(10) 1 calc PR A 1
C45 C 0.4937(10) 0.0185(16) 0.2091(14) 0.111(2) Uani 0.395(10) 1 d PDU A 1
H45A H 0.4845 0.0414 0.1467 0.167 Uiso 0.395(10) 1 calc PR A 1
H45B H 0.5289 -0.0480 0.2162 0.167 Uiso 0.395(10) 1 calc PR A 1
H45C H 0.5359 0.0685 0.2491 0.167 Uiso 0.395(10) 1 calc PR A 1
C46 C 0.3854(17) -0.0254(14) 0.3601(10) 0.108(2) Uani 0.395(10) 1 d PDU A 1
H46A H 0.4602 -0.0197 0.3853 0.161 Uiso 0.395(10) 1 calc PR A 1
H46B H 0.3624 -0.0953 0.3680 0.161 Uiso 0.395(10) 1 calc PR A 1
H46C H 0.3479 0.0224 0.3910 0.161 Uiso 0.395(10) 1 calc PR A 1
C44' C 0.3157(15) -0.0944(15) 0.1473(11) 0.105(3) Uani 0.605(10) 1 d PDU A 2
H44D H 0.2476 -0.1218 0.1509 0.157 Uiso 0.605(10) 1 calc PR A 2
H44E H 0.3667 -0.1500 0.1553 0.157 Uiso 0.605(10) 1 calc PR A 2
H44F H 0.3110 -0.0625 0.0884 0.157 Uiso 0.605(10) 1 calc PR A 2
C45' C 0.5027(7) 0.0023(11) 0.2744(10) 0.116(3) Uani 0.605(10) 1 d PDU A 2
H45D H 0.5327 0.0364 0.2288 0.174 Uiso 0.605(10) 1 calc PR A 2
H45E H 0.5263 -0.0689 0.2807 0.174 Uiso 0.605(10) 1 calc PR A 2
H45F H 0.5252 0.0377 0.3320 0.174 Uiso 0.605(10) 1 calc PR A 2
C46' C 0.3097(11) -0.0514(9) 0.3471(7) 0.104(2) Uani 0.605(10) 1 d PDU A 2
H46D H 0.3263 -0.0027 0.3970 0.157 Uiso 0.605(10) 1 calc PR A 2
H46E H 0.3450 -0.1165 0.3652 0.157 Uiso 0.605(10) 1 calc PR A 2
H46F H 0.2344 -0.0626 0.3309 0.157 Uiso 0.605(10) 1 calc PR A 2
C47 C 0.5234(3) 0.2847(7) 0.3017(3) 0.0725(14) Uani 1 1 d . . .
H47A H 0.5008 0.2726 0.2362 0.087 Uiso 1 1 calc R . .
H47B H 0.5488 0.2196 0.3318 0.087 Uiso 1 1 calc R . .
C48 C 0.6088(4) 0.3685(6) 0.3220(5) 0.0993(19) Uani 1 1 d . . .
H48A H 0.6789 0.3386 0.3275 0.119 Uiso 1 1 calc R . .
H48B H 0.5973 0.4214 0.2744 0.119 Uiso 1 1 calc R . .
C49 C 0.5966(4) 0.4124(5) 0.4095(4) 0.0812(15) Uani 1 1 d . . .
H49A H 0.6270 0.4817 0.4189 0.097 Uiso 1 1 calc R . .
H49B H 0.6296 0.3681 0.4604 0.097 Uiso 1 1 calc R . .
C50 C 0.4771(3) 0.4156(4) 0.3987(4) 0.0718(13) Uani 1 1 d . . .
H50A H 0.4582 0.4078 0.4576 0.086 Uiso 1 1 calc R . .
H50B H 0.4483 0.4809 0.3711 0.086 Uiso 1 1 calc R . .
Yb1 Yb 0.263453(9) 0.27395(2) 0.304407(8) 0.04317(5) Uani 1 1 d . . .
N1 N 0.2885(2) 0.2217(2) 0.4551(2) 0.0461(7) Uani 1 1 d . . .
N2 N 0.0863(2) 0.2319(2) 0.3358(2) 0.0475(7) Uani 1 1 d . . .
N3 N 0.2293(2) 0.4496(2) 0.3287(2) 0.0479(7) Uani 1 1 d . . .
N4 N 0.2264(3) 0.3728(3) 0.1538(2) 0.0544(8) Uani 1 1 d . . .
O1 O 0.4377(2) 0.3275(2) 0.33854(19) 0.0545(6) Uani 1 1 d . . .
Si1 Si 0.35832(13) 0.00568(12) 0.23953(11) 0.0823(4) Uani 1 1 d DU . .

loop_
_atom_site_aniso_label
_atom_site_aniso_U_11
_atom_site_aniso_U_22
_atom_site_aniso_U_33
_atom_site_aniso_U_23
_atom_site_aniso_U_13
_atom_site_aniso_U_12
C1 0.050(2) 0.042(2) 0.050(2) 0.0039(16) 0.0090(17) 0.0025(15)
C2 0.050(2) 0.053(2) 0.070(3) 0.008(2) 0.010(2) 0.0012(18)
C3 0.051(2) 0.063(3) 0.079(3) 0.008(2) -0.005(2) 0.000(2)
C4 0.077(3) 0.072(3) 0.061(3) 0.003(2) -0.008(2) 0.004(2)
C5 0.079(3) 0.076(3) 0.051(2) -0.002(2) 0.007(2) 0.006(2)
C6 0.059(2) 0.053(2) 0.049(2) -0.0037(17) 0.0092(18) 0.0028(18)
C7 0.058(2) 0.070(3) 0.054(2) 0.004(2) 0.0210(19) 0.004(2)
C8 0.044(2) 0.056(2) 0.049(2) -0.0010(17) 0.0116(16) 0.0025(16)
C9 0.049(2) 0.062(2) 0.056(2) -0.0010(19) 0.0208(18) 0.0032(18)
C10 0.040(2) 0.077(3) 0.047(2) 0.0014(19) 0.0121(17) 0.001(2)
C11 0.062(3) 0.069(3) 0.056(3) -0.011(2) 0.018(2) -0.001(3)
C12 0.064(3) 0.093(4) 0.084(4) -0.025(3) 0.009(3) -0.016(3)
C13 0.052(3) 0.114(5) 0.076(3) -0.012(3) 0.001(2) -0.006(3)
C14 0.0457(19) 0.088(5) 0.065(2) 0.000(3) 0.0066(16) 0.003(3)
C15 0.050(2) 0.076(4) 0.050(2) 0.0063(18) 0.0160(18) 0.0080(18)
C16 0.082(3) 0.065(3) 0.091(4) -0.018(3) 0.026(3) 0.009(2)
C17 0.223(10) 0.119(6) 0.145(7) 0.055(5) 0.105(7) 0.088(6)
C18 0.147(6) 0.091(5) 0.125(5) -0.042(4) 0.031(5) 0.013(4)
C19 0.042(2) 0.059(3) 0.089(4) 0.009(3) 0.016(3) 0.008(2)
C20 0.092(4) 0.070(3) 0.087(3) -0.011(3) 0.027(3) -0.002(3)
C21 0.086(4) 0.089(4) 0.107(5) 0.030(4) 0.027(4) 0.020(3)
C22 0.0384(19) 0.051(2) 0.072(3) -0.0103(19) 0.0219(18) -0.0004(16)
C23 0.057(2) 0.066(3) 0.069(3) -0.011(2) 0.023(2) 0.001(2)
C24 0.069(3) 0.088(4) 0.081(3) -0.027(3) 0.030(3) -0.007(3)
C25 0.074(3) 0.079(4) 0.117(5) -0.047(4) 0.035(3) -0.004(3)
C26 0.071(3) 0.058(3) 0.126(5) -0.028(3) 0.027(3) 0.007(2)
C27 0.045(2) 0.047(2) 0.094(3) -0.010(2) 0.021(2) 0.0014(17)
C28 0.059(3) 0.043(2) 0.097(4) 0.010(2) 0.010(2) 0.0083(19)
C29 0.042(2) 0.048(2) 0.068(3) 0.0095(18) 0.0104(18) 0.0076(16)
C30 0.052(2) 0.063(3) 0.062(2) 0.018(2) 0.0133(19) 0.0060(19)
C31 0.078(3) 0.079(3) 0.049(2) 0.018(2) 0.026(2) 0.026(2)
C32 0.074(3) 0.144(5) 0.062(3) 0.029(3) 0.026(3) 0.038(3)
C33 0.095(4) 0.204(9) 0.064(3) 0.019(4) 0.034(3) 0.044(5)
C34 0.154(6) 0.170(8) 0.071(3) 0.013(7) 0.054(4) 0.072(8)
C35 0.136(5) 0.108(7) 0.065(3) -0.014(3) 0.018(3) 0.037(4)
C36 0.094(3) 0.073(3) 0.0468(17) -0.001(4) 0.0170(18) 0.030(4)
C37 0.070(4) 0.222(9) 0.069(3) 0.039(5) 0.025(3) 0.007(5)
C38 0.085(5) 0.414(18) 0.101(5) 0.075(8) 0.049(4) 0.049(7)
C39 0.127(6) 0.198(10) 0.113(6) 0.024(6) 0.024(5) -0.038(6)
C40 0.104(4) 0.070(5) 0.048(2) 0.000(2) 0.013(2) 0.002(3)
C41 0.100(5) 0.142(6) 0.101(4) 0.044(4) 0.048(4) 0.032(4)
C42 0.165(7) 0.106(6) 0.097(5) -0.024(4) 0.017(5) -0.043(5)
C43 0.075(3) 0.062(3) 0.058(2) 0.001(2) 0.013(2) 0.015(2)
C44 0.116(7) 0.069(6) 0.128(6) -0.035(7) 0.018(5) 0.015(3)
C45 0.083(2) 0.108(6) 0.135(5) -0.013(7) 0.007(3) 0.028(4)
C46 0.125(6) 0.083(6) 0.1000(19) 0.009(3) -0.007(3) 0.025(5)
C44' 0.117(7) 0.067(6) 0.126(6) -0.038(6) 0.018(5) 0.016(3)
C45' 0.0878(13) 0.108(6) 0.140(5) -0.013(6) -0.003(3) 0.030(3)
C46' 0.120(5) 0.083(6) 0.099(3) 0.011(3) 0.001(3) 0.023(5)
C47 0.057(2) 0.083(4) 0.084(3) -0.017(4) 0.0287(18) 0.004(3)
C48 0.063(3) 0.131(6) 0.112(5) -0.003(4) 0.037(3) -0.015(3)
C49 0.060(3) 0.078(4) 0.107(4) -0.012(3) 0.021(3) -0.013(2)
C50 0.060(3) 0.057(3) 0.100(4) -0.015(3) 0.022(2) -0.007(2)
Yb1 0.04502(7) 0.04145(7) 0.04503(7) 0.00222(13) 0.01421(5) 0.00602(12)
N1 0.0445(16) 0.0448(16) 0.0505(17) 0.0078(13) 0.0139(14) 0.0031(13)
N2 0.0412(16) 0.0521(17) 0.0490(17) -0.0004(13) 0.0096(13) 0.0062(12)
N3 0.0437(16) 0.0451(18) 0.0577(18) -0.0003(14) 0.0171(14) 0.0035(13)
N4 0.058(2) 0.058(2) 0.0488(18) 0.0077(16) 0.0134(14) 0.0094(16)
O1 0.0467(15) 0.0525(15) 0.0673(17) -0.0028(13) 0.0190(13) 0.0019(12)
Si1 0.0869(9) 0.0633(8) 0.0890(10) -0.0176(7) 0.0026(8) 0.0288(7)

loop_
_atom_type_symbol
_atom_type_description
_atom_type_scat_dispersion_real
_atom_type_scat_dispersion_imag
_atom_type_scat_source
C C 0.0033 0.0016 'International Tables Vol C Tables 4.2.6.8 and 6.1.1.4'
H H 0.0000 0.0000 'International Tables Vol C Tables 4.2.6.8 and 6.1.1.4'
N N 0.0061 0.0033 'International Tables Vol C Tables 4.2.6.8 and 6.1.1.4'
O O 0.0106 0.0060 'International Tables Vol C Tables 4.2.6.8 and 6.1.1.4'
Yb Yb -0.3850 5.5486 'International Tables Vol C Tables 4.2.6.8 and 6.1.1.4'
Si Si 0.0817 0.0704 'International Tables Vol C Tables 4.2.6.8 and 6.1.1.4'

loop_
_geom_angle_atom_site_label_1
_geom_angle_atom_site_label_2
_geom_angle_atom_site_label_3
_geom_angle
N1 C1 C2 129.2(4)
N1 C1 C6 110.8(3)
C2 C1 C6 120.0(4)
C3 C2 C1 117.9(4)
C3 C2 H2A 121.0
C1 C2 H2A 121.0
C4 C3 C2 122.4(4)
C4 C3 H3A 118.8
C2 C3 H3A 118.8
C5 C4 C3 121.1(4)
C5 C4 H4A 119.4
C3 C4 H4A 119.4
C4 C5 C6 119.3(4)
C4 C5 H5A 120.4
C6 C5 H5A 120.4
C7 C6 C5 135.3(4)
C7 C6 C1 105.4(3)
C5 C6 C1 119.3(4)
C8 C7 C6 106.7(4)
C8 C7 H7A 126.6
C6 C7 H7A 126.6
C7 C8 N1 112.9(3)
C7 C8 C9 127.5(4)
N1 C8 C9 119.4(3)
C7 C8 Yb1 153.8(3)
N1 C8 Yb1 42.16(17)
C9 C8 Yb1 78.3(2)
N2 C9 C8 123.0(4)
N2 C9 Yb1 47.76(19)
C8 C9 Yb1 75.5(2)
N2 C9 H9A 118.5
C8 C9 H9A 118.5
Yb1 C9 H9A 165.4
C11 C10 C15 122.9(4)
C11 C10 N2 118.6(4)
C15 C10 N2 118.5(4)
C10 C11 C12 117.2(5)
C10 C11 C16 122.4(5)
C12 C11 C16 120.4(6)
C13 C12 C11 121.0(6)
C13 C12 H12A 119.5
C11 C12 H12A 119.5
C12 C13 C14 121.2(5)
C12 C13 H13A 119.4
C14 C13 H13A 119.4
C13 C14 C15 120.3(6)
C13 C14 H14A 119.8
C15 C14 H14A 119.8
C10 C15 C14 117.4(5)
C10 C15 C19 122.9(4)
C14 C15 C19 119.7(5)
C17 C16 C11 111.3(5)
C17 C16 C18 110.6(6)
C11 C16 C18 113.1(5)
C17 C16 H16A 107.2
C11 C16 H16A 107.2
C18 C16 H16A 107.2
C16 C17 H17A 109.5
C16 C17 H17B 109.5
H17A C17 H17B 109.5
C16 C17 H17C 109.5
H17A C17 H17C 109.5
H17B C17 H17C 109.5
C16 C18 H18A 109.5
C16 C18 H18B 109.5
H18A C18 H18B 109.5
C16 C18 H18C 109.5
H18A C18 H18C 109.5
H18B C18 H18C 109.5
C15 C19 C21 115.5(5)
C15 C19 C20 111.6(4)
C21 C19 C20 108.3(5)
C15 C19 H19A 107.0
C21 C19 H19A 107.0
C20 C19 H19A 107.0
C19 C20 H20A 109.5
C19 C20 H20B 109.5
H20A C20 H20B 109.5
C19 C20 H20C 109.5
H20A C20 H20C 109.5
H20B C20 H20C 109.5
C19 C21 H21A 109.5
C19 C21 H21B 109.5
H21A C21 H21B 109.5
C19 C21 H21C 109.5
H21A C21 H21C 109.5
H21B C21 H21C 109.5
N3 C22 C23 128.8(4)
N3 C22 C27 111.2(4)
C23 C22 C27 119.9(4)
C24 C23 C22 119.1(5)
C24 C23 H23A 120.5
C22 C23 H23A 120.5
C23 C24 C25 120.9(5)
C23 C24 H24A 119.6
C25 C24 H24A 119.6
C26 C25 C24 121.2(5)
C26 C25 H25A 119.4
C24 C25 H25A 119.4
C25 C26 C27 119.7(5)
C25 C26 H26A 120.2
C27 C26 H26A 120.2
C28 C27 C26 135.0(5)
C28 C27 C22 105.7(4)
C26 C27 C22 119.2(5)
C29 C28 C27 107.0(4)
C29 C28 H28A 126.5
C27 C28 H28A 126.5
C28 C29 N3 111.4(4)
C28 C29 C30 129.9(4)
N3 C29 C30 118.7(4)
N4 C30 C29 122.4(4)
N4 C30 H30A 118.8
C29 C30 H30A 118.8
C32 C31 C36 121.6(5)
C32 C31 N4 120.7(5)
C36 C31 N4 117.7(4)
C31 C32 C33 118.1(6)
C31 C32 C37 122.3(5)
C33 C32 C37 119.6(6)
C34 C33 C32 121.8(6)
C34 C33 H33A 119.1
C32 C33 H33A 119.1
C33 C34 C35 120.4(6)
C33 C34 H34A 119.8
C35 C34 H34A 119.8
C36 C35 C34 121.4(7)
C36 C35 H35A 119.3
C34 C35 H35A 119.3
C35 C36 C31 116.5(5)
C35 C36 C40 121.2(6)
C31 C36 C40 122.0(4)
C32 C37 C39 111.3(5)
C32 C37 C38 111.0(8)
C39 C37 C38 109.6(7)
C32 C37 H37A 108.3
C39 C37 H37A 108.3
C38 C37 H37A 108.3
C37 C38 H38A 109.5
C37 C38 H38B 109.5
H38A C38 H38B 109.5
C37 C38 H38C 109.5
H38A C38 H38C 109.5
H38B C38 H38C 109.5
C37 C39 H39A 109.5
C37 C39 H39B 109.5
H39A C39 H39B 109.5
C37 C39 H39C 109.5
H39A C39 H39C 109.5
H39B C39 H39C 109.5
C36 C40 C42 112.7(6)
C36 C40 C41 110.8(5)
C42 C40 C41 111.2(6)
C36 C40 H40A 107.3
C42 C40 H40A 107.3
C41 C40 H40A 107.3
C40 C41 H41A 109.5
C40 C41 H41B 109.5
H41A C41 H41B 109.5
C40 C41 H41C 109.5
H41A C41 H41C 109.5
H41B C41 H41C 109.5
C40 C42 H42A 109.5
C40 C42 H42B 109.5
H42A C42 H42B 109.5
C40 C42 H42C 109.5
H42A C42 H42C 109.5
H42B C42 H42C 109.5
Si1 C43 Yb1 134.2(2)
Si1 C43 H43A 103.6
Yb1 C43 H43A 103.6
Si1 C43 H43B 103.6
Yb1 C43 H43B 103.6
H43A C43 H43B 105.3
Si1 C44 H44A 109.5
Si1 C44 H44B 109.5
Si1 C44 H44C 109.5
Si1 C45 H45A 109.5
Si1 C45 H45B 109.5
Si1 C45 H45C 109.5
Si1 C46 H46A 109.5
Si1 C46 H46B 109.5
Si1 C46 H46C 109.5
Si1 C44' H44D 109.5
Si1 C44' H44E 109.5
H44D C44' H44E 109.5
Si1 C44' H44F 109.5
H44D C44' H44F 109.5
H44E C44' H44F 109.5
Si1 C45' H45D 109.5
Si1 C45' H45E 109.5
H45D C45' H45E 109.5
Si1 C45' H45F 109.5
H45D C45' H45F 109.5
H45E C45' H45F 109.5
Si1 C46' H46D 109.5
Si1 C46' H46E 109.5
H46D C46' H46E 109.5
Si1 C46' H46F 109.5
H46D C46' H46F 109.5
H46E C46' H46F 109.5
O1 C47 C48 103.8(6)
O1 C47 H47A 111.0
C48 C47 H47A 111.0
O1 C47 H47B 111.0
C48 C47 H47B 111.0
H47A C47 H47B 109.0
C49 C48 C47 103.5(4)
C49 C48 H48A 111.1
C47 C48 H48A 111.1
C49 C48 H48B 111.1
C47 C48 H48B 111.1
H48A C48 H48B 109.0
C48 C49 C50 102.9(4)
C48 C49 H49A 111.2
C50 C49 H49A 111.2
C48 C49 H49B 111.2
C50 C49 H49B 111.2
H49A C49 H49B 109.1
O1 C50 C49 104.7(4)
O1 C50 H50A 110.8
C49 C50 H50A 110.8
O1 C50 H50B 110.8
C49 C50 H50B 110.8
H50A C50 H50B 108.9
O1 Yb1 N1 87.13(10)
O1 Yb1 N3 83.53(10)
N1 Yb1 N3 96.81(11)
O1 Yb1 C43 95.29(14)
N1 Yb1 C43 108.94(14)
N3 Yb1 C43 154.15(14)
O1 Yb1 N2 156.39(10)
N1 Yb1 N2 71.97(10)
N3 Yb1 N2 88.08(10)
C43 Yb1 N2 101.69(14)
O1 Yb1 N4 91.83(10)
N1 Yb1 N4 166.41(11)
N3 Yb1 N4 69.62(11)
C43 Yb1 N4 84.64(14)
N2 Yb1 N4 105.88(10)
O1 Yb1 C8 109.00(10)
N1 Yb1 C8 23.86(10)
N3 Yb1 C8 89.76(11)
C43 Yb1 C8 114.75(14)
N2 Yb1 C8 48.76(10)
N4 Yb1 C8 149.08(10)
O1 Yb1 C9 134.52(10)
N1 Yb1 C9 49.80(10)
N3 Yb1 C9 87.53(11)
C43 Yb1 C9 110.58(15)
N2 Yb1 C9 22.55(10)
N4 Yb1 C9 126.20(10)
C8 Yb1 C9 26.26(10)
C1 N1 C8 104.1(3)
C1 N1 Yb1 140.8(2)
C8 N1 Yb1 114.0(2)
C9 N2 C10 114.7(3)
C9 N2 Yb1 109.7(2)
C10 N2 Yb1 135.6(2)
C22 N3 C29 104.6(3)
C22 N3 Yb1 138.3(3)
C29 N3 Yb1 116.8(2)
C30 N4 C31 116.7(4)
C30 N4 Yb1 112.2(3)
C31 N4 Yb1 131.1(3)
C47 O1 C50 109.5(4)
C47 O1 Yb1 126.5(3)
C50 O1 Yb1 123.9(2)
C46 Si1 C43 112.3(6)
C46 Si1 C45' 75.4(6)
C43 Si1 C45' 119.2(5)
C46 Si1 C44 109.9(10)
C43 Si1 C44 116.9(14)
C45' Si1 C44 115.3(13)
C46 Si1 C44' 123.0(9)
C43 Si1 C44' 113.7(8)
C45' Si1 C44' 108.1(7)
C44 Si1 C44' 15.7(9)
C46 Si1 C45 105.7(7)
C43 Si1 C45 107.0(6)
C45' Si1 C45 30.3(6)
C44 Si1 C45 104.1(9)
C44' Si1 C45 91.1(8)
C46 Si1 C46' 30.4(6)
C43 Si1 C46' 105.7(4)
C45' Si1 C46' 104.2(5)
C44 Si1 C46' 88.9(8)
C44' Si1 C46' 104.4(5)
C45 Si1 C46' 133.9(6)

loop_
_geom_bond_atom_site_label_1
_geom_bond_atom_site_label_2
_geom_bond_distance
C1 N1 1.371(5)
C1 C2 1.404(6)
C1 C6 1.434(5)
C2 C3 1.382(6)
C2 H2A 0.9300
C3 C4 1.378(7)
C3 H3A 0.9300
C4 C5 1.366(7)
C4 H4A 0.9300
C5 C6 1.409(6)
C5 H5A 0.9300
C6 C7 1.401(6)
C7 C8 1.365(5)
C7 H7A 0.9300
C8 N1 1.388(5)
C8 C9 1.433(5)
C8 Yb1 3.135(4)
C9 N2 1.292(5)
C9 Yb1 3.171(4)
C9 H9A 0.9300
C10 C11 1.399(7)
C10 C15 1.404(6)
C10 N2 1.451(5)
C11 C12 1.404(7)
C11 C16 1.508(8)
C12 C13 1.372(8)
C12 H12A 0.9300
C13 C14 1.381(9)
C13 H13A 0.9300
C14 C15 1.407(6)
C14 H14A 0.9300
C15 C19 1.494(7)
C16 C17 1.488(8)
C16 C18 1.514(8)
C16 H16A 0.9800
C17 H17A 0.9600
C17 H17B 0.9600
C17 H17C 0.9600
C18 H18A 0.9600
C18 H18B 0.9600
C18 H18C 0.9600
C19 C21 1.523(7)
C19 C20 1.546(8)
C19 H19A 0.9800
C20 H20A 0.9600
C20 H20B 0.9600
C20 H20C 0.9600
C21 H21A 0.9600
C21 H21B 0.9600
C21 H21C 0.9600
C22 N3 1.369(5)
C22 C23 1.391(6)
C22 C27 1.422(6)
C23 C24 1.378(6)
C23 H23A 0.9300
C24 C25 1.391(8)
C24 H24A 0.9300
C25 C26 1.356(8)
C25 H25A 0.9300
C26 C27 1.403(7)
C26 H26A 0.9300
C27 C28 1.396(7)
C28 C29 1.387(6)
C28 H28A 0.9300
C29 N3 1.394(5)
C29 C30 1.426(6)
C30 N4 1.282(5)
C30 H30A 0.9300
C31 C32 1.384(7)
C31 C36 1.423(8)
C31 N4 1.449(5)
C32 C33 1.397(8)
C32 C37 1.521(10)
C33 C34 1.317(12)
C33 H33A 0.9300
C34 C35 1.403(10)
C34 H34A 0.9300
C35 C36 1.376(6)
C35 H35A 0.9300
C36 C40 1.498(7)
C37 C39 1.525(12)
C37 C38 1.535(10)
C37 H37A 0.9800
C38 H38A 0.9600
C38 H38B 0.9600
C38 H38C 0.9600
C39 H39A 0.9600
C39 H39B 0.9600
C39 H39C 0.9600
C40 C42 1.529(9)
C40 C41 1.531(8)
C40 H40A 0.9800
C41 H41A 0.9600
C41 H41B 0.9600
C41 H41C 0.9600
C42 H42A 0.9600
C42 H42B 0.9600
C42 H42C 0.9600
C43 Si1 1.812(5)
C43 Yb1 2.355(4)
C43 H43A 0.9700
C43 H43B 0.9700
C44 Si1 1.847(13)
C44 H44A 0.9600
C44 H44B 0.9600
C44 H44C 0.9600
C45 Si1 1.909(13)
C45 H45A 0.9600
C45 H45B 0.9600
C45 H45C 0.9600
C46 Si1 1.802(15)
C46 H46A 0.9600
C46 H46B 0.9600
C46 H46C 0.9600
C44' Si1 1.874(9)
C44' H44D 0.9600
C44' H44E 0.9600
C44' H44F 0.9600
C45' Si1 1.823(9)
C45' H45D 0.9600
C45' H45E 0.9600
C45' H45F 0.9600
C46' Si1 1.989(11)
C46' H46D 0.9600
C46' H46E 0.9600
C46' H46F 0.9600
C47 O1 1.449(5)
C47 C48 1.522(9)
C47 H47A 0.9700
C47 H47B 0.9700
C48 C49 1.462(8)
C48 H48A 0.9700
C48 H48B 0.9700
C49 C50 1.516(6)
C49 H49A 0.9700
C49 H49B 0.9700
C50 O1 1.463(5)
C50 H50A 0.9700
C50 H50B 0.9700
Yb1 O1 2.300(3)
Yb1 N1 2.303(3)
Yb1 N3 2.337(3)
Yb1 N2 2.493(3)
Yb1 N4 2.536(3)

loop_
_geom_torsion_atom_site_label_1
_geom_torsion_atom_site_label_2
_geom_torsion_atom_site_label_3
_geom_torsion_atom_site_label_4
_geom_torsion
N1 C1 C2 C3 -179.6(4)
C6 C1 C2 C3 -2.5(6)
C1 C2 C3 C4 2.2(7)
C2 C3 C4 C5 -0.8(8)
C3 C4 C5 C6 -0.2(8)
C4 C5 C6 C7 176.5(5)
C4 C5 C6 C1 -0.2(7)
N1 C1 C6 C7 1.5(4)
C2 C1 C6 C7 -176.0(4)
N1 C1 C6 C5 179.1(4)
C2 C1 C6 C5 1.6(6)
C5 C6 C7 C8 -178.1(5)
C1 C6 C7 C8 -1.0(5)
C6 C7 C8 N1 0.2(5)
C6 C7 C8 C9 176.0(4)
C6 C7 C8 Yb1 -15.5(9)
C7 C8 C9 N2 179.6(4)
N1 C8 C9 N2 -4.9(6)
Yb1 C8 C9 N2 4.8(4)
C7 C8 C9 Yb1 174.8(5)
N1 C8 C9 Yb1 -9.6(3)
C15 C10 C11 C12 2.0(7)
N2 C10 C11 C12 178.9(4)
C15 C10 C11 C16 -177.8(4)
N2 C10 C11 C16 -0.9(7)
C10 C11 C12 C13 -0.6(8)
C16 C11 C12 C13 179.1(5)
C11 C12 C13 C14 -0.4(9)
C12 C13 C14 C15 0.2(8)
C11 C10 C15 C14 -2.2(6)
N2 C10 C15 C14 -179.1(3)
C11 C10 C15 C19 176.0(4)
N2 C10 C15 C19 -0.9(6)
C13 C14 C15 C10 1.0(6)
C13 C14 C15 C19 -177.2(5)
C10 C11 C16 C17 102.1(7)
C12 C11 C16 C17 -77.6(8)
C10 C11 C16 C18 -132.7(6)
C12 C11 C16 C18 47.6(8)
C10 C15 C19 C21 152.2(5)
C14 C15 C19 C21 -29.7(7)
C10 C15 C19 C20 -83.5(6)
C14 C15 C19 C20 94.6(5)
N3 C22 C23 C24 178.6(4)
C27 C22 C23 C24 0.3(6)
C22 C23 C24 C25 0.6(7)
C23 C24 C25 C26 -0.4(8)
C24 C25 C26 C27 -0.7(8)
C25 C26 C27 C28 -176.3(5)
C25 C26 C27 C22 1.6(7)
N3 C22 C27 C28 -1.5(4)
C23 C22 C27 C28 177.1(4)
N3 C22 C27 C26 -179.9(4)
C23 C22 C27 C26 -1.4(6)
C26 C27 C28 C29 179.1(5)
C22 C27 C28 C29 1.0(5)
C27 C28 C29 N3 -0.2(5)
C27 C28 C29 C30 179.6(4)
C28 C29 C30 N4 -178.5(4)
N3 C29 C30 N4 1.3(6)
C36 C31 C32 C33 1.9(8)
N4 C31 C32 C33 -179.1(5)
C36 C31 C32 C37 -179.6(6)
N4 C31 C32 C37 -0.6(8)
C31 C32 C33 C34 1.3(11)
C37 C32 C33 C34 -177.3(8)
C32 C33 C34 C35 -4.5(15)
C33 C34 C35 C36 4.6(14)
C34 C35 C36 C31 -1.5(10)
C34 C35 C36 C40 173.5(8)
C32 C31 C36 C35 -1.7(9)
N4 C31 C36 C35 179.3(5)
C32 C31 C36 C40 -176.6(5)
N4 C31 C36 C40 4.3(8)
C31 C32 C37 C39 -102.5(7)
C33 C32 C37 C39 76.0(8)
C31 C32 C37 C38 135.1(6)
C33 C32 C37 C38 -46.4(9)
C35 C36 C40 C42 39.7(8)
C31 C36 C40 C42 -145.6(6)
C35 C36 C40 C41 -85.7(8)
C31 C36 C40 C41 89.0(6)
O1 C47 C48 C49 34.1(6)
C47 C48 C49 C50 -39.6(7)
C48 C49 C50 O1 30.8(6)
Si1 C43 Yb1 O1 70.1(4)
Si1 C43 Yb1 N1 -18.7(4)
Si1 C43 Yb1 N3 156.1(2)
Si1 C43 Yb1 N2 -93.5(4)
Si1 C43 Yb1 N4 161.4(4)
Si1 C43 Yb1 C8 -43.7(4)
Si1 C43 Yb1 C9 -71.8(4)
C7 C8 Yb1 O1 -2.7(7)
N1 C8 Yb1 O1 -24.6(3)
C9 C8 Yb1 O1 168.0(2)
C7 C8 Yb1 N1 21.9(6)
C9 C8 Yb1 N1 -167.5(4)
C7 C8 Yb1 N3 -85.8(7)
N1 C8 Yb1 N3 -107.6(3)
C9 C8 Yb1 N3 84.9(2)
C7 C8 Yb1 C43 102.7(7)
N1 C8 Yb1 C43 80.9(3)
C9 C8 Yb1 C43 -86.6(3)
C7 C8 Yb1 N2 -173.4(7)
N1 C8 Yb1 N2 164.7(3)
C9 C8 Yb1 N2 -2.8(2)
C7 C8 Yb1 N4 -132.5(6)
N1 C8 Yb1 N4 -154.4(3)
C9 C8 Yb1 N4 38.1(3)
C7 C8 Yb1 C9 -170.7(8)
N1 C8 Yb1 C9 167.5(4)
N2 C9 Yb1 O1 169.4(2)
C8 C9 Yb1 O1 -16.0(3)
N2 C9 Yb1 N1 -168.0(3)
C8 C9 Yb1 N1 6.6(2)
N2 C9 Yb1 N3 91.0(3)
C8 C9 Yb1 N3 -94.5(2)
N2 C9 Yb1 C43 -70.1(3)
C8 C9 Yb1 C43 104.5(2)
C8 C9 Yb1 N2 174.6(4)
N2 C9 Yb1 N4 28.6(3)
C8 C9 Yb1 N4 -156.8(2)
N2 C9 Yb1 C8 -174.6(4)
C2 C1 N1 C8 175.9(4)
C6 C1 N1 C8 -1.4(4)
C2 C1 N1 Yb1 -18.0(7)
C6 C1 N1 Yb1 164.7(3)
C7 C8 N1 C1 0.7(5)
C9 C8 N1 C1 -175.5(4)
Yb1 C8 N1 C1 170.4(4)
C7 C8 N1 Yb1 -169.7(3)
C9 C8 N1 Yb1 14.1(5)
O1 Yb1 N1 C1 -8.4(4)
N3 Yb1 N1 C1 -91.5(4)
C43 Yb1 N1 C1 86.2(4)
N2 Yb1 N1 C1 -177.3(4)
N4 Yb1 N1 C1 -94.3(6)
C8 Yb1 N1 C1 -165.2(6)
C9 Yb1 N1 C1 -172.4(5)
O1 Yb1 N1 C8 156.8(3)
N3 Yb1 N1 C8 73.7(3)
C43 Yb1 N1 C8 -108.6(3)
N2 Yb1 N1 C8 -12.0(2)
N4 Yb1 N1 C8 70.9(5)
C9 Yb1 N1 C8 -7.2(2)
C8 C9 N2 C10 171.9(4)
Yb1 C9 N2 C10 178.2(4)
C8 C9 N2 Yb1 -6.2(5)
C11 C10 N2 C9 -80.8(5)
C15 C10 N2 C9 96.3(4)
C11 C10 N2 Yb1 96.8(5)
C15 C10 N2 Yb1 -86.2(4)
O1 Yb1 N2 C9 -19.2(4)
N1 Yb1 N2 C9 9.6(3)
N3 Yb1 N2 C9 -88.2(3)
C43 Yb1 N2 C9 116.0(3)
N4 Yb1 N2 C9 -156.3(3)
C8 Yb1 N2 C9 3.2(2)
O1 Yb1 N2 C10 163.2(3)
N1 Yb1 N2 C10 -168.0(4)
N3 Yb1 N2 C10 94.2(4)
C43 Yb1 N2 C10 -61.7(4)
N4 Yb1 N2 C10 26.0(4)
C8 Yb1 N2 C10 -174.4(4)
C9 Yb1 N2 C10 -177.6(5)
C23 C22 N3 C29 -177.0(4)
C27 C22 N3 C29 1.3(4)
C23 C22 N3 Yb1 9.5(6)
C27 C22 N3 Yb1 -172.1(3)
C28 C29 N3 C22 -0.7(4)
C30 C29 N3 C22 179.4(3)
C28 C29 N3 Yb1 174.4(3)
C30 C29 N3 Yb1 -5.4(4)
O1 Yb1 N3 C22 -87.9(4)
N1 Yb1 N3 C22 -1.6(4)
C43 Yb1 N3 C22 -176.7(4)
N2 Yb1 N3 C22 70.0(4)
N4 Yb1 N3 C22 177.7(4)
C8 Yb1 N3 C22 21.3(4)
C9 Yb1 N3 C22 47.4(4)
O1 Yb1 N3 C29 99.2(3)
N1 Yb1 N3 C29 -174.5(3)
C43 Yb1 N3 C29 10.4(5)
N2 Yb1 N3 C29 -102.9(3)
N4 Yb1 N3 C29 4.8(2)
C8 Yb1 N3 C29 -151.7(3)
C9 Yb1 N3 C29 -125.5(3)
C29 C30 N4 C31 -175.4(4)
C29 C30 N4 Yb1 3.0(5)
C32 C31 N4 C30 75.8(5)
C36 C31 N4 C30 -105.1(6)
C32 C31 N4 Yb1 -102.2(5)
C36 C31 N4 Yb1 76.9(5)
O1 Yb1 N4 C30 -86.5(3)
N1 Yb1 N4 C30 -1.1(6)
N3 Yb1 N4 C30 -4.1(3)
C43 Yb1 N4 C30 178.4(3)
N2 Yb1 N4 C30 77.7(3)
C8 Yb1 N4 C30 46.9(4)
C9 Yb1 N4 C30 66.7(3)
O1 Yb1 N4 C31 91.6(4)
N1 Yb1 N4 C31 176.9(4)
N3 Yb1 N4 C31 174.0(4)
C43 Yb1 N4 C31 -3.5(4)
N2 Yb1 N4 C31 -104.2(4)
C8 Yb1 N4 C31 -135.0(4)
C9 Yb1 N4 C31 -115.2(4)
C48 C47 O1 C50 -14.6(6)
C48 C47 O1 Yb1 162.4(3)
C49 C50 O1 C47 -9.6(6)
C49 C50 O1 Yb1 173.3(3)
N1 Yb1 O1 C47 114.8(4)
N3 Yb1 O1 C47 -148.0(4)
C43 Yb1 O1 C47 6.1(4)
N2 Yb1 O1 C47 142.1(4)
N4 Yb1 O1 C47 -78.7(4)
C8 Yb1 O1 C47 124.5(4)
C9 Yb1 O1 C47 131.9(4)
N1 Yb1 O1 C50 -68.5(3)
N3 Yb1 O1 C50 28.7(3)
C43 Yb1 O1 C50 -177.3(3)
N2 Yb1 O1 C50 -41.3(4)
N4 Yb1 O1 C50 97.9(3)
C8 Yb1 O1 C50 -58.8(3)
C9 Yb1 O1 C50 -51.4(4)
Yb1 C43 Si1 C46 14.6(9)
Yb1 C43 Si1 C45' -70.7(7)
Yb1 C43 Si1 C44 143.0(8)
Yb1 C43 Si1 C44' 160.0(5)
Yb1 C43 Si1 C45 -101.0(7)
Yb1 C43 Si1 C46' 46.1(6)
